data_4103046
loop_
_publ_author_name
'Tse-Min Teng'
'Arindam Das'
'Deepak B. Huple'
'Rai-Shung Liu'

_publ_section_title
;
 Gold-Catalyzed Stereoselective Synthesis of
 9-Oxabicyclo[3.3.1]nona-4,7-dienes from Diverse 1-Oxo-4-oxy-5-ynes: A
 Viable Formal [4 + 2] Cycloaddition on an s-trans-Heterodiene Framework
;
_journal_name_full 'Journal of the American Chemical Society'
_journal_page_first 12565
_journal_page_last 12567
_journal_paper_doi 10.1021/ja106493h
_journal_volume 132
_journal_year 2010
_chemical_formula_sum 'C40 H44 O8'
_chemical_formula_weight 652.75
_chemical_name_systematic
; 
 ? 
;
_space_group_IT_number 88
_symmetry_cell_setting tetragonal
_symmetry_space_group_name_Hall '-I 4ad'
_symmetry_space_group_name_H-M 'I 41/a :2'
_atom_sites_solution_hydrogens geom
_atom_sites_solution_primary direct
_atom_sites_solution_secondary difmap
_audit_creation_method SHELXL-97
_cell_angle_alpha 90.00
_cell_angle_beta 90.00
_cell_angle_gamma 90.00
_cell_formula_units_Z 16
_cell_length_a 39.583(7)
_cell_length_b 39.583(7)
_cell_length_c 9.3091(15)
_cell_measurement_reflns_used 1207
_cell_measurement_temperature 100(2)
_cell_measurement_theta_max 25
_cell_measurement_theta_min 2.5
_cell_volume 14586(4)
_computing_cell_refinement 'Bruker APEX2'
_computing_data_collection 'Bruker APEX2'
_computing_data_reduction 'Bruker Saint'
_computing_molecular_graphics 'Bruker APEX2'
_computing_publication_material 'Bruker APEX2'
_computing_structure_refinement 'Shelxtl-97 (Sheldrick, 2008)'
_computing_structure_solution 'Shelxtl-97 (Sheldrick, 2008)'
_diffrn_ambient_temperature 100(2)
_diffrn_measured_fraction_theta_full 0.999
_diffrn_measured_fraction_theta_max 0.999
_diffrn_measurement_device_type 'CCD area detector'
_diffrn_measurement_method 'phi and omega scans'
_diffrn_radiation_monochromator graphite
_diffrn_radiation_source 'fine-focus sealed tube'
_diffrn_radiation_type MoK\a
_diffrn_radiation_wavelength 0.71073
_diffrn_reflns_av_R_equivalents 0.1204
_diffrn_reflns_av_sigmaI/netI 0.1403
_diffrn_reflns_limit_h_max 24
_diffrn_reflns_limit_h_min -49
_diffrn_reflns_limit_k_max 49
_diffrn_reflns_limit_k_min -37
_diffrn_reflns_limit_l_max 11
_diffrn_reflns_limit_l_min -10
_diffrn_reflns_number 32496
_diffrn_reflns_theta_full 26.28
_diffrn_reflns_theta_max 26.28
_diffrn_reflns_theta_min 1.03
_exptl_absorpt_coefficient_mu 0.082
_exptl_absorpt_correction_T_max 0.7454
_exptl_absorpt_correction_T_min 0.6391
_exptl_absorpt_correction_type empirical
_exptl_crystal_colour Colorless
_exptl_crystal_density_diffrn 1.189
_exptl_crystal_density_meas ?
_exptl_crystal_density_method 'not measured'
_exptl_crystal_description Lump
_exptl_crystal_F_000 5568
_exptl_crystal_size_max 0.10
_exptl_crystal_size_mid 0.05
_exptl_crystal_size_min 0.05
_refine_diff_density_max 1.081
_refine_diff_density_min -0.332
_refine_diff_density_rms 0.073
_refine_ls_extinction_coef 0.00061(8)
_refine_ls_extinction_expression Fc^*^=kFc[1+0.001xFc^2^\l^3^/sin(2\q)]^-1/4^
_refine_ls_extinction_method SHELXL
_refine_ls_goodness_of_fit_ref 0.929
_refine_ls_hydrogen_treatment constr
_refine_ls_matrix_type full
_refine_ls_number_parameters 438
_refine_ls_number_reflns 7386
_refine_ls_number_restraints 0
_refine_ls_restrained_S_all 0.929
_refine_ls_R_factor_all 0.1624
_refine_ls_R_factor_gt 0.0745
_refine_ls_shift/su_max 0.004
_refine_ls_shift/su_mean 0.001
_refine_ls_structure_factor_coef Fsqd
_refine_ls_weighting_details 'calc w=1/[\s^2^(Fo^2^)+(0.0920P)^2^+0.0000P] where P=(Fo^2^+2Fc^2^)/3'
_refine_ls_weighting_scheme calc
_refine_ls_wR_factor_gt 0.1663
_refine_ls_wR_factor_ref 0.1991
_reflns_number_gt 3395
_reflns_number_total 7386
_reflns_threshold_expression >2sigma(I)
_cod_data_source_file ja106493h_si_002.cif
_cod_data_source_block 091244lts
_cod_depositor_comments
;
The following automatic conversions were performed:

'_exptl_crystal_density_meas' value 'not measured' was changed to '?'
- the value is perceived as not measured.

Automatic conversion script
Id: cif_fix_values 3008 2015-01-20 13:52:24Z robertas 
;
_cod_original_sg_symbol_H-M 'I 41/a'
_cod_database_code 4103046

loop_
_symmetry_equiv_pos_as_xyz
'x, y, z'
'-y+1/4, x+3/4, z+3/4'
'y+1/4, -x+1/4, z+1/4'
'-x, -y+1/2, z'
'x+1/2, y+1/2, z+1/2'
'-y+3/4, x+5/4, z+5/4'
'y+3/4, -x+3/4, z+3/4'
'-x+1/2, -y+1, z+1/2'
'-x, -y, -z'
'y-1/4, -x-3/4, -z-3/4'
'-y-1/4, x-1/4, -z-1/4'
'x, y-1/2, -z'
'-x+1/2, -y+1/2, -z+1/2'
'y+1/4, -x-1/4, -z-1/4'
'-y+1/4, x+1/4, -z+1/4'
'x+1/2, y, -z+1/2'

loop_
_atom_site_label
_atom_site_type_symbol
_atom_site_fract_x
_atom_site_fract_y
_atom_site_fract_z
_atom_site_U_iso_or_equiv
_atom_site_adp_type
_atom_site_occupancy
_atom_site_symmetry_multiplicity
_atom_site_calc_flag
_atom_site_refinement_flags
C1 C 0.14476(9) 0.82765(10) 0.4793(4) 0.0342(10) Uani 1 1 d .
H1 H 0.1340 0.8301 0.5760 0.041 Uiso 1 1 calc R
C2 C 0.12380(10) 0.80177(10) 0.3902(4) 0.0372(10) Uani 1 1 d .
H2A H 0.1066 0.7911 0.4525 0.045 Uiso 1 1 calc R
H2B H 0.1120 0.8136 0.3112 0.045 Uiso 1 1 calc R
C3 C 0.14721(10) 0.77431(10) 0.3274(4) 0.0350(10) Uani 1 1 d .
H3 H 0.1544 0.7586 0.4057 0.042 Uiso 1 1 calc R
C4 C 0.17759(9) 0.79234(9) 0.2683(4) 0.0293(9) Uani 1 1 d .
H4 H 0.1861 0.7883 0.1744 0.035 Uiso 1 1 calc R
C5 C 0.19153(9) 0.81430(9) 0.3579(4) 0.0276(9) Uani 1 1 d .
C6 C 0.20636(9) 0.84837(8) 0.3259(4) 0.0259(8) Uani 1 1 d .
H6 H 0.2154 0.8494 0.2257 0.031 Uiso 1 1 calc R
C7 C 0.17669(9) 0.87291(9) 0.3458(3) 0.0245(8) Uani 1 1 d .
C8 C 0.17921(9) 0.90761(9) 0.2845(3) 0.0264(9) Uani 1 1 d .
C9 C 0.20942(10) 0.92116(9) 0.2369(4) 0.0352(10) Uani 1 1 d .
H9 H 0.2295 0.9080 0.2431 0.042 Uiso 1 1 calc R
C10 C 0.21106(12) 0.95397(10) 0.1795(4) 0.0424(11) Uani 1 1 d .
H10 H 0.2320 0.9629 0.1477 0.051 Uiso 1 1 calc R
C11 C 0.18187(12) 0.97315(11) 0.1695(4) 0.0476(12) Uani 1 1 d .
H11 H 0.1828 0.9954 0.1311 0.057 Uiso 1 1 calc R
C12 C 0.15153(12) 0.95994(10) 0.2155(4) 0.0462(11) Uani 1 1 d .
H12 H 0.1316 0.9731 0.2074 0.055 Uiso 1 1 calc R
C13 C 0.14960(10) 0.92734(9) 0.2740(4) 0.0349(10) Uani 1 1 d .
C14 C 0.11614(10) 0.91201(10) 0.3142(4) 0.0421(11) Uani 1 1 d .
H14A H 0.1007 0.9302 0.3460 0.051 Uiso 1 1 calc R
H14B H 0.1061 0.9014 0.2280 0.051 Uiso 1 1 calc R
C15 C 0.11875(10) 0.88620(10) 0.4304(4) 0.0389(10) Uani 1 1 d .
H15A H 0.0977 0.8727 0.4323 0.047 Uiso 1 1 calc R
H15B H 0.1208 0.8979 0.5240 0.047 Uiso 1 1 calc R
C16 C 0.14832(9) 0.86273(9) 0.4124(4) 0.0288(9) Uani 1 1 d .
C17 C 0.14671(12) 0.72659(10) 0.1724(5) 0.0506(12) Uani 1 1 d .
H17A H 0.1538 0.7127 0.2557 0.061 Uiso 1 1 calc R
H17B H 0.1672 0.7335 0.1188 0.061 Uiso 1 1 calc R
C18 C 0.12357(13) 0.70625(11) 0.0758(5) 0.0606(14) Uani 1 1 d .
H18A H 0.1032 0.7000 0.1291 0.091 Uiso 1 1 calc R
H18B H 0.1353 0.6858 0.0438 0.091 Uiso 1 1 calc R
H18C H 0.1173 0.7199 -0.0079 0.091 Uiso 1 1 calc R
C19 C 0.26237(9) 0.84039(10) 0.4173(4) 0.0347(10) Uani 1 1 d .
C20 C 0.28426(9) 0.84551(10) 0.5460(4) 0.0415(11) Uani 1 1 d .
H20A H 0.3046 0.8315 0.5374 0.062 Uiso 1 1 calc R
H20B H 0.2718 0.8391 0.6328 0.062 Uiso 1 1 calc R
H20C H 0.2908 0.8693 0.5524 0.062 Uiso 1 1 calc R
C21 C 0.14818(9) 0.85240(9) 0.9817(4) 0.0288(9) Uani 1 1 d .
H21 H 0.1368 0.8544 1.0772 0.035 Uiso 1 1 calc R
C22 C 0.14123(9) 0.88533(9) 0.8941(4) 0.0287(9) Uani 1 1 d .
H22A H 0.1248 0.8805 0.8166 0.034 Uiso 1 1 calc R
H22B H 0.1312 0.9026 0.9581 0.034 Uiso 1 1 calc R
C23 C 0.17455(9) 0.89925(9) 0.8273(4) 0.0281(9) Uani 1 1 d .
H23 H 0.1877 0.9120 0.9013 0.034 Uiso 1 1 calc R
C24 C 0.19479(9) 0.86941(8) 0.7739(4) 0.0251(8) Uani 1 1 d .
H24 H 0.2050 0.8690 0.6816 0.030 Uiso 1 1 calc R
C25 C 0.19719(8) 0.84363(9) 0.8668(4) 0.0234(8) Uani 1 1 d .
C26 C 0.19503(9) 0.80655(8) 0.8304(4) 0.0251(8) Uani 1 1 d .
H26 H 0.2035 0.8021 0.7311 0.030 Uiso 1 1 calc R
C27 C 0.15736(9) 0.79837(8) 0.8432(3) 0.0241(8) Uani 1 1 d .
C28 C 0.14478(9) 0.76688(9) 0.7765(4) 0.0247(8) Uani 1 1 d .
C29 C 0.16626(10) 0.74038(9) 0.7354(4) 0.0291(9) Uani 1 1 d .
H29 H 0.1898 0.7420 0.7548 0.035 Uiso 1 1 calc R
C30 C 0.15368(10) 0.71193(9) 0.6671(4) 0.0340(9) Uani 1 1 d .
H30 H 0.1687 0.6943 0.6395 0.041 Uiso 1 1 calc R
C31 C 0.11943(10) 0.70897(10) 0.6385(4) 0.0354(10) Uani 1 1 d .
H31 H 0.1110 0.6896 0.5904 0.043 Uiso 1 1 calc R
C32 C 0.09766(10) 0.73453(9) 0.6808(4) 0.0361(10) Uani 1 1 d .
H32 H 0.0742 0.7323 0.6625 0.043 Uiso 1 1 calc R
C33 C 0.10951(9) 0.76362(9) 0.7497(4) 0.0292(9) Uani 1 1 d .
C34 C 0.08655(10) 0.79218(9) 0.7916(4) 0.0357(10) Uani 1 1 d .
H34A H 0.0640 0.7829 0.8147 0.043 Uiso 1 1 calc R
H34B H 0.0839 0.8076 0.7084 0.043 Uiso 1 1 calc R
C35 C 0.09911(9) 0.81223(9) 0.9183(4) 0.0345(10) Uani 1 1 d .
H35A H 0.0863 0.8337 0.9243 0.041 Uiso 1 1 calc R
H35B H 0.0947 0.7993 1.0074 0.041 Uiso 1 1 calc R
C36 C 0.13616(9) 0.82013(9) 0.9092(4) 0.0263(8) Uani 1 1 d .
C37 C 0.19232(10) 0.94157(9) 0.6597(4) 0.0358(10) Uani 1 1 d .
H37A H 0.1878 0.9475 0.5582 0.043 Uiso 1 1 calc R
H37B H 0.2133 0.9280 0.6626 0.043 Uiso 1 1 calc R
C38 C 0.19768(11) 0.97362(10) 0.7442(4) 0.0436(11) Uani 1 1 d .
H38A H 0.1771 0.9873 0.7410 0.065 Uiso 1 1 calc R
H38B H 0.2165 0.9864 0.7023 0.065 Uiso 1 1 calc R
H38C H 0.2030 0.9680 0.8442 0.065 Uiso 1 1 calc R
C39 C 0.24650(10) 0.78292(11) 0.9241(4) 0.0450(11) Uani 1 1 d .
C40 C 0.26173(10) 0.76221(11) 1.0393(4) 0.0479(12) Uani 1 1 d .
H40A H 0.2846 0.7553 1.0108 0.072 Uiso 1 1 calc R
H40B H 0.2478 0.7421 1.0554 0.072 Uiso 1 1 calc R
H40C H 0.2629 0.7755 1.1280 0.072 Uiso 1 1 calc R
O1 O 0.17837(6) 0.81391(6) 0.4986(2) 0.0318(6) Uani 1 1 d .
O2 O 0.12875(7) 0.75577(7) 0.2207(3) 0.0413(7) Uani 1 1 d .
O3 O 0.23247(6) 0.85735(6) 0.4308(2) 0.0286(6) Uani 1 1 d .
O4 O 0.26889(7) 0.82268(8) 0.3151(3) 0.0581(9) Uani 1 1 d .
O5 O 0.18448(6) 0.84988(6) 1.0048(2) 0.0297(6) Uani 1 1 d .
O6 O 0.16473(6) 0.92136(6) 0.7134(2) 0.0299(6) Uani 1 1 d .
O7 O 0.21262(6) 0.78535(6) 0.9367(2) 0.0282(6) Uani 1 1 d .
O8 O 0.26179(8) 0.79810(12) 0.8322(4) 0.1065(17) Uani 1 1 d .

loop_
_atom_site_aniso_label
_atom_site_aniso_U_11
_atom_site_aniso_U_22
_atom_site_aniso_U_33
_atom_site_aniso_U_23
_atom_site_aniso_U_13
_atom_site_aniso_U_12
C1 0.031(2) 0.045(2) 0.026(2) 0.0045(18) 0.0024(18) -0.0018(19)
C2 0.039(2) 0.043(2) 0.030(2) 0.0118(19) -0.0024(19) -0.014(2)
C3 0.045(2) 0.036(2) 0.023(2) 0.0081(18) -0.0124(19) -0.013(2)
C4 0.035(2) 0.025(2) 0.028(2) 0.0051(17) -0.0023(18) -0.0002(17)
C5 0.031(2) 0.033(2) 0.018(2) 0.0027(17) -0.0082(17) 0.0033(18)
C6 0.030(2) 0.027(2) 0.020(2) 0.0010(16) -0.0060(16) -0.0049(16)
C7 0.031(2) 0.029(2) 0.0138(18) -0.0044(16) -0.0054(16) -0.0027(17)
C8 0.034(2) 0.029(2) 0.0153(19) -0.0047(16) -0.0052(16) -0.0029(18)
C9 0.044(2) 0.030(2) 0.032(2) -0.0034(18) -0.0009(19) -0.0032(19)
C10 0.064(3) 0.037(2) 0.026(2) -0.0006(19) 0.011(2) -0.007(2)
C11 0.074(3) 0.029(2) 0.039(3) 0.001(2) -0.005(2) 0.000(2)
C12 0.059(3) 0.029(2) 0.050(3) -0.007(2) -0.010(2) 0.007(2)
C13 0.046(3) 0.031(2) 0.027(2) -0.0074(18) -0.0093(19) -0.0014(19)
C14 0.031(2) 0.045(3) 0.051(3) -0.011(2) -0.005(2) 0.003(2)
C15 0.034(2) 0.053(3) 0.030(2) -0.004(2) 0.0046(19) 0.003(2)
C16 0.033(2) 0.037(2) 0.017(2) 0.0029(17) -0.0020(17) -0.0011(18)
C17 0.066(3) 0.031(2) 0.055(3) -0.007(2) -0.017(2) -0.010(2)
C18 0.091(4) 0.040(3) 0.050(3) 0.002(2) -0.028(3) -0.020(3)
C19 0.027(2) 0.035(2) 0.042(3) 0.003(2) -0.002(2) -0.0047(19)
C20 0.030(2) 0.043(3) 0.052(3) 0.010(2) -0.016(2) -0.0033(19)
C21 0.029(2) 0.036(2) 0.021(2) -0.0028(17) 0.0039(17) 0.0038(17)
C22 0.035(2) 0.030(2) 0.021(2) -0.0033(17) 0.0059(17) 0.0077(17)
C23 0.035(2) 0.0240(19) 0.025(2) -0.0039(17) -0.0048(17) 0.0031(17)
C24 0.028(2) 0.028(2) 0.0195(19) -0.0029(16) 0.0065(16) -0.0029(16)
C25 0.0237(19) 0.031(2) 0.0154(19) 0.0004(16) -0.0049(15) 0.0020(16)
C26 0.030(2) 0.0259(19) 0.019(2) 0.0035(16) -0.0015(16) 0.0065(17)
C27 0.030(2) 0.0244(19) 0.0175(19) 0.0042(16) 0.0045(16) 0.0053(16)
C28 0.030(2) 0.026(2) 0.018(2) 0.0043(16) 0.0012(16) 0.0003(17)
C29 0.032(2) 0.026(2) 0.029(2) 0.0018(17) -0.0015(17) -0.0004(17)
C30 0.040(2) 0.025(2) 0.037(2) 0.0024(18) 0.0023(19) 0.0004(18)
C31 0.048(3) 0.028(2) 0.030(2) 0.0004(18) -0.001(2) -0.0058(19)
C32 0.038(2) 0.031(2) 0.040(2) 0.0057(19) -0.0002(19) -0.0047(19)
C33 0.035(2) 0.031(2) 0.021(2) 0.0074(17) 0.0042(17) -0.0012(18)
C34 0.031(2) 0.035(2) 0.041(2) 0.0063(19) 0.0031(19) -0.0002(18)
C35 0.036(2) 0.029(2) 0.038(2) 0.0019(19) 0.0095(19) 0.0095(18)
C36 0.032(2) 0.026(2) 0.021(2) 0.0044(16) 0.0018(17) 0.0035(17)
C37 0.042(2) 0.031(2) 0.035(2) 0.0062(19) 0.005(2) 0.0005(19)
C38 0.054(3) 0.032(2) 0.044(3) 0.001(2) -0.004(2) -0.002(2)
C39 0.036(2) 0.060(3) 0.039(3) 0.022(2) 0.004(2) 0.023(2)
C40 0.041(3) 0.056(3) 0.046(3) 0.017(2) -0.006(2) 0.019(2)
O1 0.0397(16) 0.0386(16) 0.0171(13) 0.0074(12) -0.0035(12) -0.0056(13)
O2 0.0527(18) 0.0401(17) 0.0310(16) 0.0078(13) -0.0127(14) -0.0181(14)
O3 0.0268(14) 0.0323(14) 0.0267(14) 0.0014(12) -0.0087(11) -0.0030(12)
O4 0.0379(18) 0.068(2) 0.069(2) -0.0202(19) -0.0062(16) 0.0109(16)
O5 0.0366(15) 0.0304(14) 0.0220(14) 0.0002(11) -0.0028(12) 0.0043(12)
O6 0.0343(15) 0.0231(13) 0.0323(15) 0.0072(11) -0.0009(12) 0.0017(11)
O7 0.0314(15) 0.0305(14) 0.0228(14) 0.0057(11) -0.0019(11) 0.0078(12)
O8 0.045(2) 0.169(4) 0.106(3) 0.099(3) 0.032(2) 0.046(2)

loop_
_atom_type_symbol
_atom_type_description
_atom_type_scat_dispersion_real
_atom_type_scat_dispersion_imag
_atom_type_scat_source
C C 0.0033 0.0016 'International Tables Vol C Tables 4.2.6.8 and 6.1.1.4'
H H 0.0000 0.0000 'International Tables Vol C Tables 4.2.6.8 and 6.1.1.4'
O O 0.0106 0.0060 'International Tables Vol C Tables 4.2.6.8 and 6.1.1.4'

loop_
_geom_angle_atom_site_label_1
_geom_angle_atom_site_label_2
_geom_angle_atom_site_label_3
_geom_angle
O1 C1 C16 107.9(3)
O1 C1 C2 107.9(3)
C16 C1 C2 115.4(3)
O1 C1 H1 108.5
C16 C1 H1 108.5
C2 C1 H1 108.5
C3 C2 C1 110.2(3)
C3 C2 H2A 109.6
C1 C2 H2A 109.6
C3 C2 H2B 109.6
C1 C2 H2B 109.6
H2A C2 H2B 108.1
O2 C3 C4 113.4(3)
O2 C3 C2 108.5(3)
C4 C3 C2 106.5(3)
O2 C3 H3 109.4
C4 C3 H3 109.4
C2 C3 H3 109.4
C5 C4 C3 114.5(3)
C5 C4 H4 122.8
C3 C4 H4 122.8
C4 C5 O1 115.1(3)
C4 C5 C6 128.9(3)
O1 C5 C6 109.8(3)
O3 C6 C5 111.2(3)
O3 C6 C7 107.8(3)
C5 C6 C7 104.2(3)
O3 C6 H6 111.1
C5 C6 H6 111.1
C7 C6 H6 111.1
C16 C7 C8 120.5(3)
C16 C7 C6 120.3(3)
C8 C7 C6 119.1(3)
C9 C8 C13 118.7(3)
C9 C8 C7 122.5(3)
C13 C8 C7 118.7(3)
C8 C9 C10 121.3(4)
C8 C9 H9 119.3
C10 C9 H9 119.3
C11 C10 C9 119.5(4)
C11 C10 H10 120.2
C9 C10 H10 120.2
C12 C11 C10 119.9(4)
C12 C11 H11 120.1
C10 C11 H11 120.1
C11 C12 C13 121.1(4)
C11 C12 H12 119.4
C13 C12 H12 119.4
C12 C13 C8 119.4(4)
C12 C13 C14 121.1(4)
C8 C13 C14 119.4(3)
C15 C14 C13 113.3(3)
C15 C14 H14A 108.9
C13 C14 H14A 108.9
C15 C14 H14B 108.9
C13 C14 H14B 108.9
H14A C14 H14B 107.7
C14 C15 C16 113.4(3)
C14 C15 H15A 108.9
C16 C15 H15A 108.9
C14 C15 H15B 108.9
C16 C15 H15B 108.9
H15A C15 H15B 107.7
C7 C16 C15 121.1(3)
C7 C16 C1 122.5(3)
C15 C16 C1 116.4(3)
O2 C17 C18 108.4(4)
O2 C17 H17A 110.0
C18 C17 H17A 110.0
O2 C17 H17B 110.0
C18 C17 H17B 110.0
H17A C17 H17B 108.4
C17 C18 H18A 109.5
C17 C18 H18B 109.5
H18A C18 H18B 109.5
C17 C18 H18C 109.5
H18A C18 H18C 109.5
H18B C18 H18C 109.5
O4 C19 O3 122.8(4)
O4 C19 C20 125.9(4)
O3 C19 C20 111.3(3)
C19 C20 H20A 109.5
C19 C20 H20B 109.5
H20A C20 H20B 109.5
C19 C20 H20C 109.5
H20A C20 H20C 109.5
H20B C20 H20C 109.5
O5 C21 C36 108.5(3)
O5 C21 C22 107.9(3)
C36 C21 C22 114.5(3)
O5 C21 H21 108.6
C36 C21 H21 108.6
C22 C21 H21 108.6
C23 C22 C21 110.8(3)
C23 C22 H22A 109.5
C21 C22 H22A 109.5
C23 C22 H22B 109.5
C21 C22 H22B 109.5
H22A C22 H22B 108.1
O6 C23 C24 112.2(3)
O6 C23 C22 106.4(3)
C24 C23 C22 107.7(3)
O6 C23 H23 110.1
C24 C23 H23 110.1
C22 C23 H23 110.1
C25 C24 C23 114.8(3)
C25 C24 H24 122.6
C23 C24 H24 122.6
C24 C25 O5 115.5(3)
C24 C25 C26 126.3(3)
O5 C25 C26 110.9(3)
O7 C26 C25 112.1(3)
O7 C26 C27 106.7(3)
C25 C26 C27 104.1(3)
O7 C26 H26 111.2
C25 C26 H26 111.2
C27 C26 H26 111.2
C36 C27 C28 121.3(3)
C36 C27 C26 120.4(3)
C28 C27 C26 118.3(3)
C29 C28 C33 118.6(3)
C29 C28 C27 122.7(3)
C33 C28 C27 118.7(3)
C30 C29 C28 121.0(3)
C30 C29 H29 119.5
C28 C29 H29 119.5
C29 C30 C31 120.5(4)
C29 C30 H30 119.7
C31 C30 H30 119.7
C32 C31 C30 119.5(4)
C32 C31 H31 120.3
C30 C31 H31 120.3
C31 C32 C33 121.5(4)
C31 C32 H32 119.2
C33 C32 H32 119.2
C32 C33 C28 118.9(3)
C32 C33 C34 122.4(3)
C28 C33 C34 118.7(3)
C33 C34 C35 113.6(3)
C33 C34 H34A 108.8
C35 C34 H34A 108.8
C33 C34 H34B 108.8
C35 C34 H34B 108.8
H34A C34 H34B 107.7
C36 C35 C34 112.8(3)
C36 C35 H35A 109.0
C34 C35 H35A 109.0
C36 C35 H35B 109.0
C34 C35 H35B 109.0
H35A C35 H35B 107.8
C27 C36 C35 120.0(3)
C27 C36 C21 122.9(3)
C35 C36 C21 117.1(3)
O6 C37 C38 113.1(3)
O6 C37 H37A 109.0
C38 C37 H37A 109.0
O6 C37 H37B 109.0
C38 C37 H37B 109.0
H37A C37 H37B 107.8
C37 C38 H38A 109.5
C37 C38 H38B 109.5
H38A C38 H38B 109.5
C37 C38 H38C 109.5
H38A C38 H38C 109.5
H38B C38 H38C 109.5
O8 C39 O7 121.6(4)
O8 C39 C40 125.8(4)
O7 C39 C40 112.4(3)
C39 C40 H40A 109.5
C39 C40 H40B 109.5
H40A C40 H40B 109.5
C39 C40 H40C 109.5
H40A C40 H40C 109.5
H40B C40 H40C 109.5
C5 O1 C1 102.7(2)
C17 O2 C3 112.2(3)
C19 O3 C6 115.5(3)
C25 O5 C21 103.3(2)
C23 O6 C37 113.0(3)
C39 O7 C26 116.9(3)

loop_
_geom_bond_atom_site_label_1
_geom_bond_atom_site_label_2
_geom_bond_distance
C1 O1 1.448(4)
C1 C16 1.529(5)
C1 C2 1.558(5)
C1 H1 1.0000
C2 C3 1.544(5)
C2 H2A 0.9900
C2 H2B 0.9900
C3 O2 1.435(4)
C3 C4 1.503(5)
C3 H3 1.0000
C4 C5 1.325(5)
C4 H4 0.9500
C5 O1 1.410(4)
C5 C6 1.501(5)
C6 O3 1.465(4)
C6 C7 1.535(5)
C6 H6 1.0000
C7 C16 1.344(5)
C7 C8 1.491(5)
C8 C9 1.384(5)
C8 C13 1.412(5)
C9 C10 1.406(5)
C9 H9 0.9500
C10 C11 1.386(6)
C10 H10 0.9500
C11 C12 1.378(6)
C11 H11 0.9500
C12 C13 1.403(5)
C12 H12 0.9500
C13 C14 1.504(5)
C14 C15 1.491(5)
C14 H14A 0.9900
C14 H14B 0.9900
C15 C16 1.504(5)
C15 H15A 0.9900
C15 H15B 0.9900
C17 O2 1.429(5)
C17 C18 1.515(5)
C17 H17A 0.9900
C17 H17B 0.9900
C18 H18A 0.9800
C18 H18B 0.9800
C18 H18C 0.9800
C19 O4 1.210(4)
C19 O3 1.366(4)
C19 C20 1.492(5)
C20 H20A 0.9800
C20 H20B 0.9800
C20 H20C 0.9800
C21 O5 1.456(4)
C21 C36 1.521(5)
C21 C22 1.562(5)
C21 H21 1.0000
C22 C23 1.559(5)
C22 H22A 0.9900
C22 H22B 0.9900
C23 O6 1.429(4)
C23 C24 1.512(5)
C23 H23 1.0000
C24 C25 1.341(5)
C24 H24 0.9500
C25 O5 1.402(4)
C25 C26 1.509(5)
C26 O7 1.472(4)
C26 C27 1.530(5)
C26 H26 1.0000
C27 C36 1.350(5)
C27 C28 1.479(5)
C28 C29 1.403(5)
C28 C33 1.424(5)
C29 C30 1.386(5)
C29 H29 0.9500
C30 C31 1.387(5)
C30 H30 0.9500
C31 C32 1.386(5)
C31 H31 0.9500
C32 C33 1.399(5)
C32 H32 0.9500
C33 C34 1.502(5)
C34 C35 1.506(5)
C34 H34A 0.9900
C34 H34B 0.9900
C35 C36 1.502(5)
C35 H35A 0.9900
C35 H35B 0.9900
C37 O6 1.443(4)
C37 C38 1.507(5)
C37 H37A 0.9900
C37 H37B 0.9900
C38 H38A 0.9800
C38 H38B 0.9800
C38 H38C 0.9800
C39 O8 1.208(5)
C39 O7 1.350(5)
C39 C40 1.478(5)
C40 H40A 0.9800
C40 H40B 0.9800
C40 H40C 0.9800
